data_2106153
loop_
_publ_author_name
'Khan, Y.'

_publ_section_title
;
 The crystal structure of R2 Co17 intermetallic compounds
;
_journal_name_full 'Acta Crystallographica B (24,1968-38,1982)'
_journal_page_first 2502
_journal_page_last 2507
_journal_volume 29
_journal_year 1973
_chemical_formula_sum 'Co5.661 Sm0.666'
_chemical_name_systematic '(Co17 Sm2)0.333'
_space_group_IT_number 191
_symmetry_space_group_name_Hall '-P 6 2'
_symmetry_space_group_name_H-M 'P 6/m m m'
_cell_angle_alpha 90
_cell_angle_beta 90
_cell_angle_gamma 120
_cell_formula_units_Z 1
_cell_length_a 4.8562
_cell_length_b 4.8562
_cell_length_c 4.0813
_cell_volume 83.353
_citation_journal_id_ASTM ACBCAR
_cod_data_source_file Khan_ACBCAR_1973_1221.cif
_cod_data_source_block Co5.661Sm0.666
_cod_original_cell_volume 83.3532
_cod_database_code 2106153

loop_
_symmetry_equiv_pos_as_xyz
x,y,z
x-y,x,z
-y,x-y,z
-x,-y,z
-x+y,-x,z
y,-x+y,z
-y,-x,-z
x-y,-y,-z
x,x-y,-z
y,x,-z
-x+y,y,-z
-x,-x+y,-z
-x,-y,-z
-x+y,-x,-z
y,-x+y,-z
x,y,-z
x-y,x,-z
-y,x-y,-z
y,x,z
-x+y,y,z
-x,-x+y,z
-y,-x,z
x-y,-y,z
x,x-y,z

loop_
_atom_site_label
_atom_site_type_symbol
_atom_site_fract_x
_atom_site_fract_y
_atom_site_fract_z
_atom_site_occupancy
_atom_site_U_iso_or_equiv
Sm1 Sm 0 0 0 0.67 0.0
Co2 Co 0 0 0.296 0.33 0.0
Co1 Co 0.3333 0.6667 0 1 0.0
Co3 Co 0.5 0 0.5 1 0.0
